data_1542031
loop_
_publ_author_name
'Rodier, N.'
'Firor, R.L.'
'Tien, V.'
'Guittard, M.'

_publ_section_title
;
 Sulfures mixtes du type Ce Yb3 S6 formes par deux elements III A
 (scandium, yttrium et lanthanides)
;
_journal_name_full 'Materials Research Bulletin'
_journal_page_first 1209
_journal_page_last 1218
_journal_volume 11
_journal_year 1976
_chemical_formula_sum 'Gd Lu3 S6'
_space_group_IT_number 11
_symmetry_space_group_name_Hall '-P 2c'
_symmetry_space_group_name_H-M 'P 1 1 21/m'
_cell_angle_alpha 90
_cell_angle_beta 90
_cell_angle_gamma 108.73
_cell_formula_units_Z 2
_cell_length_a 10.915
_cell_length_b 11.18
_cell_length_c 3.902
_cell_volume 450.944
_citation_journal_id_ASTM MRBUAC
_cod_data_source_file Rodier_MRBUAC_1976_1583.cif
_cod_data_source_block Gd1Lu3S6
_cod_original_cell_volume 450.9435
_cod_original_sg_symbol_Hall '-P 2yb (z,x,y)'
_cod_original_formula_sum 'Gd1 Lu3 S6'
_cod_database_code 1542031

loop_
_symmetry_equiv_pos_as_xyz
x,y,z
-x,-y,z+1/2
-x,-y,-z
x,y,-z-1/2

loop_
_atom_site_label
_atom_site_type_symbol
_atom_site_fract_x
_atom_site_fract_y
_atom_site_fract_z
_atom_site_occupancy
_atom_site_U_iso_or_equiv
S6 S-2 0.6131 0.9623 0.25 1 0.0
Gd1 Gd+3 0.5474 0.1973 0.25 1 0.0
S4 S-2 0.3077 0.2532 0.25 1 0.0
S5 S-2 0.9804 0.1155 0.25 1 0.0
Lu3 Lu+3 0.6606 0.58438 0.25 1 0.0
S2 S-2 0.8949 0.5604 0.25 1 0.0
Lu2 Lu+3 0.9373 0.33315 0.25 1 0.0
S3 S-2 0.2408 0.7729 0.25 1 0.0
Lu1 Lu+3 0.1821 0.0031 0.25 1 0.0
S1 S-2 0.4183 0.5959 0.25 1 0.0
